data_4108911
loop_
_publ_author_name
'David A. Nicewicz'
'Andrew D. Satterfield'
'Daniel C. Schmitt'
'Jeffrey S. Johnson'

_publ_section_title
;
 Self-Consistent Synthesis of the Squalene Synthase Inhibitor Zaragozic
 Acid C via Controlled Oligomerization
;
_journal_name_full 'Journal of the American Chemical Society'
_journal_page_first 17281
_journal_page_last 17283
_journal_paper_doi 10.1021/ja808347q
_journal_volume 130
_journal_year 2008
_chemical_formula_moiety 'C43 H76 O12 Si3'
_chemical_formula_sum 'C43 H76 O12 Si3'
_chemical_formula_weight 869.31
_chemical_name_systematic
;

 ?

;
_space_group_IT_number 14
_symmetry_cell_setting monoclinic
_symmetry_space_group_name_Hall '-P 2ybc'
_symmetry_space_group_name_H-M 'P 1 21/c 1'
_atom_sites_solution_hydrogens geom
_atom_sites_solution_primary direct
_atom_sites_solution_secondary difmap
_audit_creation_method SHELXL-97
_cell_angle_alpha 90.00
_cell_angle_beta 108.349(2)
_cell_angle_gamma 90.00
_cell_formula_units_Z 4
_cell_length_a 11.4540(3)
_cell_length_b 37.1782(11)
_cell_length_c 12.5431(4)
_cell_measurement_temperature 100(2)
_cell_volume 5069.8(3)
_computing_cell_refinement 'Bruker-AXS APEX2'
_computing_data_collection 'Bruker-AXS APEX2'
_computing_data_reduction 'Bruker-AXS APEX2'
_computing_molecular_graphics 'Bruker SHELXTL'
_computing_publication_material 'Bruker SHELXTL'
_computing_structure_refinement 'SHELXL-97 (Sheldrick, 1997)'
_computing_structure_solution 'SHELXS-97 (Sheldrick, 1990)'
_diffrn_ambient_temperature 100(2)
_diffrn_measured_fraction_theta_full 1.000
_diffrn_measured_fraction_theta_max 1.000
_diffrn_measurement_device_type 'Bruker-AXS SMART APEX-II'
_diffrn_measurement_method '\w scans'
_diffrn_radiation_monochromator graphite
_diffrn_radiation_source 'fine-focus sealed tube'
_diffrn_radiation_type MoK\a
_diffrn_radiation_wavelength 0.71073
_diffrn_reflns_av_R_equivalents 0.0446
_diffrn_reflns_av_sigmaI/netI 0.0400
_diffrn_reflns_limit_h_max 14
_diffrn_reflns_limit_h_min -15
_diffrn_reflns_limit_k_max 49
_diffrn_reflns_limit_k_min -48
_diffrn_reflns_limit_l_max 16
_diffrn_reflns_limit_l_min -16
_diffrn_reflns_number 48052
_diffrn_reflns_theta_full 28.00
_diffrn_reflns_theta_max 28.00
_diffrn_reflns_theta_min 1.80
_exptl_absorpt_coefficient_mu 0.147
_exptl_absorpt_correction_T_max 0.9642
_exptl_absorpt_correction_T_min 0.9573
_exptl_absorpt_correction_type multi-scan
_exptl_absorpt_process_details SADABS
_exptl_crystal_colour colourless
_exptl_crystal_density_diffrn 1.139
_exptl_crystal_density_meas 0
_exptl_crystal_description block
_exptl_crystal_F_000 1888
_exptl_crystal_size_max 0.30
_exptl_crystal_size_mid 0.30
_exptl_crystal_size_min 0.25
_refine_diff_density_max 0.424
_refine_diff_density_min -0.270
_refine_diff_density_rms 0.048
_refine_ls_extinction_method none
_refine_ls_goodness_of_fit_ref 1.022
_refine_ls_hydrogen_treatment constr
_refine_ls_matrix_type full
_refine_ls_number_parameters 545
_refine_ls_number_reflns 12247
_refine_ls_number_restraints 0
_refine_ls_restrained_S_all 1.022
_refine_ls_R_factor_all 0.0545
_refine_ls_R_factor_gt 0.0410
_refine_ls_shift/su_max 0.012
_refine_ls_shift/su_mean 0.000
_refine_ls_structure_factor_coef Fsqd
_refine_ls_weighting_details 'calc w=1/[\s^2^(Fo^2^)+(0.0429P)^2^+2.1027P] where P=(Fo^2^+2Fc^2^)/3'
_refine_ls_weighting_scheme calc
_refine_ls_wR_factor_gt 0.0958
_refine_ls_wR_factor_ref 0.1032
_reflns_number_gt 9865
_reflns_number_total 12247
_reflns_threshold_expression >2sigma(I)
_cod_data_source_file ja808347q_si_003.cif
_cod_data_source_block c06080
_cod_database_code 4108911

loop_
_symmetry_equiv_pos_as_xyz
'x, y, z'
'-x, y+1/2, -z+1/2'
'-x, -y, -z'
'x, -y-1/2, z-1/2'

loop_
_atom_site_label
_atom_site_type_symbol
_atom_site_fract_x
_atom_site_fract_y
_atom_site_fract_z
_atom_site_U_iso_or_equiv
_atom_site_adp_type
_atom_site_occupancy
_atom_site_symmetry_multiplicity
_atom_site_calc_flag
_atom_site_refinement_flags
Si1 Si 1.05319(4) 0.181721(11) 1.02420(4) 0.02106(10) Uani 1 1 d .
Si2 Si 0.61649(4) 0.131440(11) 1.02944(3) 0.01603(9) Uani 1 1 d .
Si3 Si 0.49334(4) 0.127010(11) 0.54840(3) 0.01829(9) Uani 1 1 d .
C1 C 0.64977(12) 0.07812(4) 0.78213(11) 0.0136(3) Uani 1 1 d .
H1 H 0.6700 0.0720 0.8636 0.016 Uiso 1 1 calc R
C2 C 0.74916(13) 0.06315(4) 0.73762(11) 0.0151(3) Uani 1 1 d .
O3 O 0.86753(8) 0.06981(3) 0.79986(8) 0.0149(2) Uani 1 1 d .
C4 C 0.89944(12) 0.09156(4) 0.90052(11) 0.0134(3) Uani 1 1 d .
H4 H 0.8498 0.0834 0.9489 0.016 Uiso 1 1 calc R
C5 C 0.87991(12) 0.13273(4) 0.87949(11) 0.0134(3) Uani 1 1 d .
C6 C 0.73778(12) 0.14076(4) 0.85836(11) 0.0131(3) Uani 1 1 d .
C7 C 0.63750(12) 0.11897(4) 0.76753(11) 0.0127(3) Uani 1 1 d .
H7 H 0.5577 0.1252 0.7797 0.015 Uiso 1 1 calc R
O8 O 0.53198(9) 0.06452(3) 0.72286(8) 0.0168(2) Uani 1 1 d .
C9 C 0.51331(14) 0.02726(4) 0.74338(14) 0.0240(3) Uani 1 1 d .
H9A H 0.5463 0.0221 0.8248 0.029 Uiso 1 1 calc R
H9B H 0.5567 0.0118 0.7037 0.029 Uiso 1 1 calc R
C10 C 0.37740(13) 0.01977(4) 0.70117(13) 0.0195(3) Uani 1 1 d .
C11 C 0.30052(14) 0.03385(4) 0.75774(13) 0.0229(3) Uani 1 1 d .
H11 H 0.3340 0.0487 0.8218 0.027 Uiso 1 1 calc R
C12 C 0.17574(15) 0.02636(4) 0.72125(13) 0.0254(3) Uani 1 1 d .
H12 H 0.1238 0.0362 0.7598 0.030 Uiso 1 1 calc R
C13 C 0.12677(14) 0.00450(5) 0.62841(14) 0.0275(3) Uani 1 1 d .
H13 H 0.0416 -0.0011 0.6045 0.033 Uiso 1 1 calc R
C14 C 0.20163(15) -0.00911(5) 0.57053(14) 0.0285(4) Uani 1 1 d .
H14 H 0.1676 -0.0238 0.5061 0.034 Uiso 1 1 calc R
C15 C 0.32694(14) -0.00135(4) 0.60656(13) 0.0235(3) Uani 1 1 d .
H15 H 0.3781 -0.0106 0.5662 0.028 Uiso 1 1 calc R
O16 O 0.72983(10) 0.04544(3) 0.65414(8) 0.0218(2) Uani 1 1 d .
C17 C 1.03407(12) 0.08097(4) 0.95686(11) 0.0155(3) Uani 1 1 d .
O18 O 1.11351(9) 0.08521(3) 0.91458(9) 0.0227(2) Uani 1 1 d .
O19 O 1.04370(9) 0.06446(3) 1.05393(8) 0.0179(2) Uani 1 1 d .
C20 C 1.15740(13) 0.04516(4) 1.11908(12) 0.0210(3) Uani 1 1 d .
C21 C 1.17657(15) 0.01339(4) 1.05041(14) 0.0277(4) Uani 1 1 d .
H21A H 1.1029 -0.0018 1.0296 0.042 Uiso 1 1 calc R
H21B H 1.2474 -0.0007 1.0951 0.042 Uiso 1 1 calc R
H21C H 1.1918 0.0221 0.9823 0.042 Uiso 1 1 calc R
C22 C 1.12580(17) 0.03305(5) 1.22213(15) 0.0367(4) Uani 1 1 d .
H22A H 1.1096 0.0542 1.2621 0.055 Uiso 1 1 calc R
H22B H 1.1949 0.0194 1.2718 0.055 Uiso 1 1 calc R
H22C H 1.0525 0.0177 1.1991 0.055 Uiso 1 1 calc R
C23 C 1.26831(15) 0.07002(5) 1.15056(15) 0.0323(4) Uani 1 1 d .
H23A H 1.2872 0.0771 1.0825 0.048 Uiso 1 1 calc R
H23B H 1.3392 0.0575 1.2017 0.048 Uiso 1 1 calc R
H23C H 1.2501 0.0915 1.1878 0.048 Uiso 1 1 calc R
O24 O 0.94575(9) 0.14930(3) 0.98140(8) 0.0163(2) Uani 1 1 d .
C25 C 1.21061(14) 0.16811(5) 1.02524(15) 0.0294(4) Uani 1 1 d .
H25A H 1.2121 0.1422 1.0121 0.044 Uiso 1 1 calc R
H25B H 1.2703 0.1740 1.0983 0.044 Uiso 1 1 calc R
H25C H 1.2320 0.1810 0.9659 0.044 Uiso 1 1 calc R
C26 C 1.01063(16) 0.22683(4) 0.95862(16) 0.0334(4) Uani 1 1 d .
H26A H 0.9968 0.2251 0.8776 0.050 Uiso 1 1 calc R
H26B H 1.0774 0.2439 0.9919 0.050 Uiso 1 1 calc R
H26C H 0.9353 0.2352 0.9719 0.050 Uiso 1 1 calc R
C27 C 1.05870(15) 0.18632(5) 1.17710(14) 0.0288(4) Uani 1 1 d .
C28 C 1.10160(17) 0.15119(6) 1.24172(15) 0.0379(4) Uani 1 1 d .
H28A H 1.0955 0.1534 1.3177 0.057 Uiso 1 1 calc R
H28B H 1.1872 0.1464 1.2463 0.057 Uiso 1 1 calc R
H28C H 1.0495 0.1313 1.2025 0.057 Uiso 1 1 calc R
C29 C 1.14875(18) 0.21654(6) 1.23476(18) 0.0457(5) Uani 1 1 d .
H29A H 1.1192 0.2395 1.1978 0.069 Uiso 1 1 calc R
H29B H 1.2304 0.2113 1.2290 0.069 Uiso 1 1 calc R
H29C H 1.1538 0.2180 1.3141 0.069 Uiso 1 1 calc R
C30 C 0.93048(16) 0.19581(6) 1.18296(16) 0.0366(4) Uani 1 1 d .
H30A H 0.8716 0.1773 1.1441 0.055 Uiso 1 1 calc R
H30B H 0.9048 0.2191 1.1468 0.055 Uiso 1 1 calc R
H30C H 0.9331 0.1971 1.2617 0.055 Uiso 1 1 calc R
C31 C 0.93337(12) 0.14565(4) 0.78715(12) 0.0157(3) Uani 1 1 d .
O32 O 1.02079(9) 0.16544(3) 0.81015(9) 0.0230(2) Uani 1 1 d .
O33 O 0.87744(9) 0.13106(3) 0.68871(8) 0.0172(2) Uani 1 1 d .
C34 C 0.92044(14) 0.13890(5) 0.59110(12) 0.0239(3) Uani 1 1 d .
C35 C 0.83549(19) 0.11577(6) 0.50045(15) 0.0417(5) Uani 1 1 d .
H35A H 0.8459 0.0905 0.5236 0.063 Uiso 1 1 calc R
H35B H 0.8554 0.1188 0.4305 0.063 Uiso 1 1 calc R
H35C H 0.7501 0.1230 0.4885 0.063 Uiso 1 1 calc R
C36 C 1.05284(17) 0.12699(7) 0.61609(17) 0.0478(6) Uani 1 1 d .
H36A H 1.1067 0.1430 0.6726 0.072 Uiso 1 1 calc R
H36B H 1.0756 0.1280 0.5471 0.072 Uiso 1 1 calc R
H36C H 1.0619 0.1023 0.6447 0.072 Uiso 1 1 calc R
C37 C 0.9009(2) 0.17843(5) 0.56201(17) 0.0448(5) Uani 1 1 d .
H37A H 0.8163 0.1851 0.5560 0.067 Uiso 1 1 calc R
H37B H 0.9152 0.1830 0.4902 0.067 Uiso 1 1 calc R
H37C H 0.9584 0.1928 0.6210 0.067 Uiso 1 1 calc R
O38 O 0.72010(8) 0.13203(3) 0.96187(8) 0.01431(19) Uani 1 1 d .
C39 C 0.61853(15) 0.17407(4) 1.10880(13) 0.0249(3) Uani 1 1 d .
H39A H 0.6828 0.1727 1.1819 0.037 Uiso 1 1 calc R
H39B H 0.5384 0.1775 1.1201 0.037 Uiso 1 1 calc R
H39C H 0.6354 0.1944 1.0660 0.037 Uiso 1 1 calc R
C40 C 0.45670(13) 0.12333(4) 0.93535(13) 0.0223(3) Uani 1 1 d .
H40A H 0.4279 0.1444 0.8873 0.034 Uiso 1 1 calc R
H40B H 0.4024 0.1191 0.9809 0.034 Uiso 1 1 calc R
H40C H 0.4557 0.1022 0.8884 0.034 Uiso 1 1 calc R
C41 C 0.66666(15) 0.09311(4) 1.13364(12) 0.0236(3) Uani 1 1 d .
C42 C 0.59943(15) 0.09717(5) 1.22197(13) 0.0292(4) Uani 1 1 d .
H42A H 0.5105 0.0981 1.1841 0.044 Uiso 1 1 calc R
H42B H 0.6262 0.1194 1.2646 0.044 Uiso 1 1 calc R
H42C H 0.6190 0.0766 1.2733 0.044 Uiso 1 1 calc R
C43 C 0.6342(2) 0.05608(5) 1.07820(15) 0.0400(5) Uani 1 1 d .
H43A H 0.6817 0.0520 1.0265 0.060 Uiso 1 1 calc R
H43B H 0.5461 0.0552 1.0364 0.060 Uiso 1 1 calc R
H43C H 0.6541 0.0374 1.1362 0.060 Uiso 1 1 calc R
C44 C 0.80585(16) 0.09453(5) 1.19462(14) 0.0325(4) Uani 1 1 d .
H44A H 0.8283 0.0758 1.2524 0.049 Uiso 1 1 calc R
H44B H 0.8277 0.1182 1.2299 0.049 Uiso 1 1 calc R
H44C H 0.8503 0.0906 1.1404 0.049 Uiso 1 1 calc R
C45 C 0.71105(13) 0.18042(4) 0.82402(12) 0.0159(3) Uani 1 1 d .
O46 O 0.77002(9) 0.19724(3) 0.77704(9) 0.0215(2) Uani 1 1 d .
O47 O 0.61100(9) 0.19183(3) 0.84738(9) 0.0189(2) Uani 1 1 d .
C48 C 0.56303(14) 0.22898(4) 0.81511(14) 0.0246(3) Uani 1 1 d .
C49 C 0.52452(16) 0.23315(5) 0.68819(15) 0.0313(4) Uani 1 1 d .
H49A H 0.5975 0.2323 0.6634 0.047 Uiso 1 1 calc R
H49B H 0.4828 0.2563 0.6667 0.047 Uiso 1 1 calc R
H49C H 0.4684 0.2136 0.6526 0.047 Uiso 1 1 calc R
C50 C 0.65973(17) 0.25627(4) 0.87585(17) 0.0348(4) Uani 1 1 d .
H50A H 0.6867 0.2512 0.9566 0.052 Uiso 1 1 calc R
H50B H 0.6246 0.2805 0.8623 0.052 Uiso 1 1 calc R
H50C H 0.7303 0.2547 0.8478 0.052 Uiso 1 1 calc R
C51 C 0.45145(16) 0.23031(5) 0.85608(16) 0.0323(4) Uani 1 1 d .
H51A H 0.3930 0.2115 0.8184 0.048 Uiso 1 1 calc R
H51B H 0.4119 0.2539 0.8388 0.048 Uiso 1 1 calc R
H51C H 0.4776 0.2264 0.9374 0.048 Uiso 1 1 calc R
O52 O 0.62392(9) 0.12938(3) 0.65623(8) 0.0150(2) Uani 1 1 d .
C53 C 0.50495(16) 0.16452(5) 0.45379(14) 0.0286(4) Uani 1 1 d .
H53A H 0.5239 0.1869 0.4969 0.043 Uiso 1 1 calc R
H53B H 0.4266 0.1671 0.3934 0.043 Uiso 1 1 calc R
H53C H 0.5705 0.1593 0.4213 0.043 Uiso 1 1 calc R
C54 C 0.35778(14) 0.13370(5) 0.59767(14) 0.0291(4) Uani 1 1 d .
H54A H 0.3467 0.1124 0.6397 0.044 Uiso 1 1 calc R
H54B H 0.2841 0.1373 0.5328 0.044 Uiso 1 1 calc R
H54C H 0.3711 0.1549 0.6465 0.044 Uiso 1 1 calc R
C55 C 0.47888(16) 0.08434(5) 0.46832(13) 0.0281(4) Uani 1 1 d .
H55A H 0.5585 0.0782 0.4594 0.042 Uiso 1 1 calc R
H55B H 0.4175 0.0873 0.3941 0.042 Uiso 1 1 calc R
H55C H 0.4530 0.0650 0.5091 0.042 Uiso 1 1 calc R

loop_
_atom_site_aniso_label
_atom_site_aniso_U_11
_atom_site_aniso_U_22
_atom_site_aniso_U_33
_atom_site_aniso_U_23
_atom_site_aniso_U_13
_atom_site_aniso_U_12
Si1 0.01429(19) 0.0203(2) 0.0267(2) -0.00792(17) 0.00384(16) -0.00358(15)
Si2 0.01555(19) 0.0189(2) 0.01520(19) -0.00188(15) 0.00702(15) 0.00143(15)
Si3 0.01492(19) 0.0228(2) 0.01424(19) 0.00423(15) 0.00045(15) -0.00119(15)
C1 0.0114(6) 0.0136(6) 0.0135(6) -0.0004(5) 0.0004(5) -0.0006(5)
C2 0.0154(6) 0.0134(7) 0.0148(7) 0.0014(5) 0.0021(5) 0.0013(5)
O3 0.0136(5) 0.0158(5) 0.0139(5) -0.0033(4) 0.0023(4) 0.0018(4)
C4 0.0122(6) 0.0148(7) 0.0118(6) -0.0014(5) 0.0018(5) 0.0007(5)
C5 0.0112(6) 0.0150(7) 0.0130(6) -0.0019(5) 0.0026(5) 0.0001(5)
C6 0.0124(6) 0.0144(6) 0.0129(6) -0.0002(5) 0.0045(5) 0.0018(5)
C7 0.0129(6) 0.0131(6) 0.0117(6) 0.0011(5) 0.0030(5) 0.0011(5)
O8 0.0125(5) 0.0136(5) 0.0200(5) 0.0019(4) -0.0009(4) -0.0015(4)
C9 0.0181(7) 0.0146(7) 0.0337(9) 0.0031(6) 0.0000(6) -0.0018(6)
C10 0.0181(7) 0.0133(7) 0.0238(8) 0.0036(6) 0.0016(6) -0.0017(5)
C11 0.0250(8) 0.0209(8) 0.0192(7) -0.0029(6) 0.0019(6) -0.0036(6)
C12 0.0241(8) 0.0288(9) 0.0238(8) -0.0015(6) 0.0082(6) -0.0008(6)
C13 0.0172(7) 0.0335(9) 0.0285(9) -0.0022(7) 0.0023(6) -0.0052(6)
C14 0.0243(8) 0.0318(9) 0.0249(8) -0.0111(7) 0.0010(7) -0.0060(7)
C15 0.0224(8) 0.0205(8) 0.0266(8) -0.0032(6) 0.0064(6) -0.0009(6)
O16 0.0222(5) 0.0218(5) 0.0188(5) -0.0065(4) 0.0027(4) 0.0014(4)
C17 0.0148(6) 0.0143(7) 0.0158(7) -0.0022(5) 0.0026(5) 0.0015(5)
O18 0.0147(5) 0.0302(6) 0.0238(6) 0.0027(4) 0.0068(4) 0.0030(4)
O19 0.0141(5) 0.0203(5) 0.0172(5) 0.0040(4) 0.0016(4) 0.0046(4)
C20 0.0149(7) 0.0222(8) 0.0201(7) 0.0039(6) -0.0028(6) 0.0057(6)
C21 0.0201(8) 0.0228(8) 0.0324(9) -0.0009(7) -0.0031(7) 0.0077(6)
C22 0.0346(10) 0.0451(11) 0.0280(9) 0.0164(8) 0.0066(8) 0.0158(8)
C23 0.0202(8) 0.0290(9) 0.0356(10) -0.0006(7) -0.0083(7) 0.0004(7)
O24 0.0138(5) 0.0182(5) 0.0150(5) -0.0054(4) 0.0019(4) -0.0019(4)
C25 0.0167(7) 0.0337(9) 0.0368(9) -0.0094(7) 0.0071(7) -0.0048(7)
C26 0.0305(9) 0.0211(8) 0.0458(11) -0.0061(7) 0.0080(8) -0.0075(7)
C27 0.0196(8) 0.0343(9) 0.0290(9) -0.0157(7) 0.0027(6) -0.0047(7)
C28 0.0352(10) 0.0502(12) 0.0223(9) -0.0080(8) 0.0003(7) 0.0007(8)
C29 0.0335(10) 0.0531(13) 0.0454(12) -0.0298(10) 0.0052(9) -0.0130(9)
C30 0.0275(9) 0.0486(11) 0.0339(10) -0.0184(8) 0.0101(8) -0.0007(8)
C31 0.0133(6) 0.0159(7) 0.0183(7) 0.0010(5) 0.0054(5) 0.0022(5)
O32 0.0176(5) 0.0256(6) 0.0266(6) -0.0025(4) 0.0081(4) -0.0068(4)
O33 0.0160(5) 0.0226(5) 0.0143(5) 0.0008(4) 0.0067(4) -0.0012(4)
C34 0.0236(8) 0.0352(9) 0.0166(7) 0.0037(6) 0.0117(6) -0.0002(6)
C35 0.0487(12) 0.0602(13) 0.0207(9) -0.0083(8) 0.0174(8) -0.0148(10)
C36 0.0306(10) 0.0840(17) 0.0368(11) 0.0000(10) 0.0222(9) 0.0122(10)
C37 0.0649(14) 0.0401(11) 0.0328(10) 0.0146(8) 0.0201(10) -0.0025(10)
O38 0.0137(5) 0.0177(5) 0.0120(5) 0.0000(4) 0.0047(4) 0.0017(4)
C39 0.0244(8) 0.0264(8) 0.0263(8) -0.0079(6) 0.0113(7) 0.0017(6)
C40 0.0165(7) 0.0299(8) 0.0223(8) -0.0022(6) 0.0085(6) -0.0007(6)
C41 0.0300(8) 0.0270(8) 0.0166(7) 0.0020(6) 0.0114(6) 0.0020(6)
C42 0.0283(8) 0.0428(10) 0.0190(8) 0.0023(7) 0.0113(7) -0.0025(7)
C43 0.0739(14) 0.0234(9) 0.0249(9) 0.0059(7) 0.0188(9) 0.0006(9)
C44 0.0306(9) 0.0490(11) 0.0212(8) 0.0108(7) 0.0127(7) 0.0136(8)
C45 0.0151(6) 0.0152(7) 0.0162(7) -0.0022(5) 0.0030(5) 0.0009(5)
O46 0.0220(5) 0.0153(5) 0.0293(6) 0.0028(4) 0.0112(5) 0.0001(4)
O47 0.0180(5) 0.0142(5) 0.0252(5) 0.0020(4) 0.0079(4) 0.0057(4)
C48 0.0242(8) 0.0140(7) 0.0350(9) 0.0020(6) 0.0085(7) 0.0080(6)
C49 0.0338(9) 0.0221(8) 0.0362(10) 0.0089(7) 0.0081(8) 0.0089(7)
C50 0.0348(10) 0.0167(8) 0.0507(11) -0.0070(7) 0.0104(8) 0.0040(7)
C51 0.0275(9) 0.0279(9) 0.0426(10) 0.0028(7) 0.0128(8) 0.0135(7)
O52 0.0132(5) 0.0190(5) 0.0113(5) 0.0022(4) 0.0019(4) -0.0003(4)
C53 0.0294(9) 0.0313(9) 0.0214(8) 0.0091(7) 0.0027(7) -0.0012(7)
C54 0.0161(7) 0.0385(10) 0.0302(9) 0.0098(7) 0.0037(6) 0.0037(7)
C55 0.0329(9) 0.0317(9) 0.0154(7) -0.0010(6) 0.0016(6) -0.0089(7)

loop_
_atom_type_symbol
_atom_type_description
_atom_type_scat_dispersion_real
_atom_type_scat_dispersion_imag
_atom_type_scat_source
C C 0.0033 0.0016 'International Tables Vol C Tables 4.2.6.8 and 6.1.1.4'
H H 0.0000 0.0000 'International Tables Vol C Tables 4.2.6.8 and 6.1.1.4'
O O 0.0106 0.0060 'International Tables Vol C Tables 4.2.6.8 and 6.1.1.4'
Si Si 0.0817 0.0704 'International Tables Vol C Tables 4.2.6.8 and 6.1.1.4'

loop_
_geom_angle_atom_site_label_1
_geom_angle_atom_site_label_2
_geom_angle_atom_site_label_3
_geom_angle
O24 Si1 C26 116.08(7)
O24 Si1 C25 114.50(7)
C26 Si1 C25 111.37(8)
O24 Si1 C27 100.03(6)
C26 Si1 C27 106.53(8)
C25 Si1 C27 106.91(8)
O38 Si2 C40 113.32(6)
O38 Si2 C39 111.69(6)
C40 Si2 C39 108.64(7)
O38 Si2 C41 104.56(6)
C40 Si2 C41 109.82(7)
C39 Si2 C41 108.67(7)
O52 Si3 C55 112.77(7)
O52 Si3 C54 110.59(7)
C55 Si3 C54 110.63(8)
O52 Si3 C53 104.51(6)
C55 Si3 C53 107.88(8)
C54 Si3 C53 110.25(8)
O8 C1 C2 112.13(11)
O8 C1 C7 104.80(10)
C2 C1 C7 111.70(11)
O16 C2 O3 118.66(12)
O16 C2 C1 124.61(13)
O3 C2 C1 116.70(11)
C2 O3 C4 122.43(10)
O3 C4 C17 101.54(10)
O3 C4 C5 114.73(11)
C17 C4 C5 113.64(11)
O24 C5 C31 108.61(11)
O24 C5 C4 105.64(10)
C31 C5 C4 111.25(10)
O24 C5 C6 107.26(10)
C31 C5 C6 116.21(11)
C4 C5 C6 107.30(10)
O38 C6 C45 113.80(10)
O38 C6 C7 105.38(10)
C45 C6 C7 104.86(11)
O38 C6 C5 103.79(10)
C45 C6 C5 109.21(11)
C7 C6 C5 120.09(10)
O52 C7 C1 111.61(11)
O52 C7 C6 113.93(10)
C1 C7 C6 114.07(11)
C1 O8 C9 114.94(10)
O8 C9 C10 108.13(12)
C15 C10 C11 119.17(14)
C15 C10 C9 120.79(14)
C11 C10 C9 120.04(14)
C12 C11 C10 120.49(14)
C11 C12 C13 119.89(15)
C14 C13 C12 120.15(15)
C13 C14 C15 120.02(15)
C10 C15 C14 120.25(14)
O18 C17 O19 127.36(13)
O18 C17 C4 123.77(13)
O19 C17 C4 108.71(11)
C17 O19 C20 121.96(11)
O19 C20 C22 102.07(12)
O19 C20 C21 108.78(12)
C22 C20 C21 111.64(14)
O19 C20 C23 111.43(12)
C22 C20 C23 111.32(14)
C21 C20 C23 111.25(13)
C5 O24 Si1 137.09(9)
C28 C27 C30 108.82(15)
C28 C27 C29 108.46(15)
C30 C27 C29 108.59(14)
C28 C27 Si1 111.04(11)
C30 C27 Si1 109.86(12)
C29 C27 Si1 110.03(13)
O32 C31 O33 126.89(13)
O32 C31 C5 120.43(13)
O33 C31 C5 112.57(11)
C31 O33 C34 120.18(11)
O33 C34 C35 101.92(12)
O33 C34 C37 109.09(13)
C35 C34 C37 111.10(16)
O33 C34 C36 110.00(13)
C35 C34 C36 110.78(16)
C37 C34 C36 113.34(16)
C6 O38 Si2 143.47(9)
C43 C41 C44 108.77(15)
C43 C41 C42 107.99(14)
C44 C41 C42 108.26(13)
C43 C41 Si2 112.60(11)
C44 C41 Si2 111.03(11)
C42 C41 Si2 108.05(11)
O46 C45 O47 126.47(13)
O46 C45 C6 122.85(12)
O47 C45 C6 110.55(11)
C45 O47 C48 120.06(11)
O47 C48 C50 109.50(13)
O47 C48 C49 109.80(12)
C50 C48 C49 112.49(14)
O47 C48 C51 102.41(12)
C50 C48 C51 111.51(14)
C49 C48 C51 110.66(14)
C7 O52 Si3 125.31(8)

loop_
_geom_bond_atom_site_label_1
_geom_bond_atom_site_label_2
_geom_bond_distance
Si1 O24 1.6850(10)
Si1 C26 1.8639(18)
Si1 C25 1.8688(16)
Si1 C27 1.9065(17)
Si2 O38 1.6616(9)
Si2 C40 1.8638(16)
Si2 C39 1.8678(15)
Si2 C41 1.8965(16)
Si3 O52 1.6735(10)
Si3 C55 1.8569(17)
Si3 C54 1.8597(16)
Si3 C53 1.8627(16)
C1 O8 1.4131(16)
C1 C2 1.5223(18)
C1 C7 1.5308(18)
C2 O16 1.1971(17)
C2 O3 1.3574(16)
O3 C4 1.4460(16)
C4 C17 1.5318(18)
C4 C5 1.5571(19)
C5 O24 1.4055(16)
C5 C31 1.5472(18)
C5 C6 1.5931(18)
C6 O38 1.4134(15)
C6 C45 1.5395(19)
C6 C7 1.5652(19)
C7 O52 1.4095(15)
O8 C9 1.4375(17)
C9 C10 1.504(2)
C10 C15 1.388(2)
C10 C11 1.395(2)
C11 C12 1.385(2)
C12 C13 1.386(2)
C13 C14 1.382(2)
C14 C15 1.392(2)
C17 O18 1.1992(17)
C17 O19 1.3366(17)
O19 C20 1.4862(17)
C20 C22 1.516(2)
C20 C21 1.518(2)
C20 C23 1.519(2)
C27 C28 1.534(3)
C27 C30 1.535(2)
C27 C29 1.543(2)
C31 O32 1.2021(17)
C31 O33 1.3159(17)
O33 C34 1.4853(16)
C34 C35 1.511(2)
C34 C37 1.514(3)
C34 C36 1.515(2)
C41 C43 1.534(2)
C41 C44 1.537(2)
C41 C42 1.543(2)
C45 O46 1.2022(17)
C45 O47 1.3382(16)
O47 C48 1.4942(17)
C48 C50 1.518(2)
C48 C49 1.520(2)
C48 C51 1.521(2)

loop_
_geom_torsion_atom_site_label_1
_geom_torsion_atom_site_label_2
_geom_torsion_atom_site_label_3
_geom_torsion_atom_site_label_4
_geom_torsion
O8 C1 C2 O16 8.50(19)
C7 C1 C2 O16 -108.80(15)
O8 C1 C2 O3 -169.57(11)
C7 C1 C2 O3 73.13(15)
O16 C2 O3 C4 178.66(12)
C1 C2 O3 C4 -3.16(17)
C2 O3 C4 C17 162.64(11)
C2 O3 C4 C5 -74.35(15)
O3 C4 C5 O24 -164.35(10)
C17 C4 C5 O24 -48.11(13)
O3 C4 C5 C31 -46.68(15)
C17 C4 C5 C31 69.56(14)
O3 C4 C5 C6 81.45(12)
C17 C4 C5 C6 -162.31(10)
O24 C5 C6 O38 -48.51(13)
C31 C5 C6 O38 -170.20(11)
C4 C5 C6 O38 64.60(12)
O24 C5 C6 C45 73.20(13)
C31 C5 C6 C45 -48.49(15)
C4 C5 C6 C45 -173.69(10)
O24 C5 C6 C7 -165.75(11)
C31 C5 C6 C7 72.55(15)
C4 C5 C6 C7 -52.65(15)
O8 C1 C7 O52 -70.07(13)
C2 C1 C7 O52 51.56(15)
O8 C1 C7 C6 159.02(10)
C2 C1 C7 C6 -79.35(14)
O38 C6 C7 O52 168.11(10)
C45 C6 C7 O52 47.71(13)
C5 C6 C7 O52 -75.46(15)
O38 C6 C7 C1 -62.13(13)
C45 C6 C7 C1 177.47(10)
C5 C6 C7 C1 54.30(15)
C2 C1 O8 C9 70.90(15)
C7 C1 O8 C9 -167.74(11)
C1 O8 C9 C10 164.69(12)
O8 C9 C10 C15 109.93(16)
O8 C9 C10 C11 -70.63(18)
C15 C10 C11 C12 1.1(2)
C9 C10 C11 C12 -178.35(14)
C10 C11 C12 C13 0.5(2)
C11 C12 C13 C14 -1.6(3)
C12 C13 C14 C15 1.1(3)
C11 C10 C15 C14 -1.6(2)
C9 C10 C15 C14 177.80(15)
C13 C14 C15 C10 0.6(3)
O3 C4 C17 O18 60.15(16)
C5 C4 C17 O18 -63.60(17)
O3 C4 C17 O19 -115.54(11)
C5 C4 C17 O19 120.71(12)
O18 C17 O19 C20 -6.6(2)
C4 C17 O19 C20 168.94(11)
C17 O19 C20 C22 177.33(13)
C17 O19 C20 C21 -64.57(17)
C17 O19 C20 C23 58.43(18)
C31 C5 O24 Si1 8.17(18)
C4 C5 O24 Si1 127.60(11)
C6 C5 O24 Si1 -118.18(12)
C26 Si1 O24 C5 58.48(15)
C25 Si1 O24 C5 -73.52(14)
C27 Si1 O24 C5 172.58(13)
O24 Si1 C27 C28 62.61(12)
C26 Si1 C27 C28 -176.17(12)
C25 Si1 C27 C28 -56.99(14)
O24 Si1 C27 C30 -57.81(13)
C26 Si1 C27 C30 63.41(14)
C25 Si1 C27 C30 -177.41(12)
O24 Si1 C27 C29 -177.30(12)
C26 Si1 C27 C29 -56.09(14)
C25 Si1 C27 C29 63.09(15)
O24 C5 C31 O32 2.96(18)
C4 C5 C31 O32 -112.90(14)
C6 C5 C31 O32 123.94(14)
O24 C5 C31 O33 179.35(11)
C4 C5 C31 O33 63.50(15)
C6 C5 C31 O33 -59.66(15)
O32 C31 O33 C34 -0.8(2)
C5 C31 O33 C34 -176.96(11)
C31 O33 C34 C35 177.62(14)
C31 O33 C34 C37 -64.85(18)
C31 O33 C34 C36 60.06(19)
C45 C6 O38 Si2 59.06(19)
C7 C6 O38 Si2 -55.27(18)
C5 C6 O38 Si2 177.65(11)
C40 Si2 O38 C6 31.41(17)
C39 Si2 O38 C6 -91.69(16)
C41 Si2 O38 C6 150.97(15)
O38 Si2 C41 C43 -76.68(13)
C40 Si2 C41 C43 45.21(14)
C39 Si2 C41 C43 163.93(12)
O38 Si2 C41 C44 45.57(12)
C40 Si2 C41 C44 167.46(10)
C39 Si2 C41 C44 -73.82(12)
O38 Si2 C41 C42 164.15(10)
C40 Si2 C41 C42 -73.96(12)
C39 Si2 C41 C42 44.75(13)
O38 C6 C45 O46 143.26(13)
C7 C6 C45 O46 -102.10(15)
C5 C6 C45 O46 27.81(18)
O38 C6 C45 O47 -40.63(15)
C7 C6 C45 O47 74.01(13)
C5 C6 C45 O47 -156.08(11)
O46 C45 O47 C48 -0.5(2)
C6 C45 O47 C48 -176.43(11)
C45 O47 C48 C50 -61.83(17)
C45 O47 C48 C49 62.14(17)
C45 O47 C48 C51 179.74(13)
C1 C7 O52 Si3 79.10(13)
C6 C7 O52 Si3 -149.92(9)
C55 Si3 O52 C7 -93.10(11)
C54 Si3 O52 C7 31.37(12)
C53 Si3 O52 C7 150.00(11)
